data_4101110
_publ_section_title
;
Mimicking [2,2]Paracyclophane Topology : Molecular Clips for the
 Coordination-Driven Co-facial Assembly of pi-Conjugated Systems
;
_journal_name_full 'Journal of the American Chemical Society'
_journal_paper_doi 10.1021/ja058617+
_journal_year 2006
_chemical_formula_moiety 'C134 H116 Cl12 Cu4 F24 N12 P8'
_chemical_formula_sum 'C134 H116 Cl12 Cu4 F24 N12 P8'
_chemical_formula_weight 3277.71
_space_group_IT_number 2
_symmetry_cell_setting triclinic
_symmetry_space_group_name_Hall '-P 1'
_symmetry_space_group_name_H-M 'P -1'
_cell_angle_alpha 84.578(2)
_cell_angle_beta 86.377(2)
_cell_angle_gamma 77.343(2)
_cell_formula_units_Z 1
_cell_length_a 12.9509(5)
_cell_length_b 16.0253(8)
_cell_length_c 17.0867(9)
_cell_measurement_temperature 100(2)
_cell_volume 3441.3(3)
_diffrn_ambient_temperature 100(2)
_exptl_crystal_density_diffrn 1.582
_cod_database_code 4101110

loop_
_symmetry_equiv_pos_as_xyz
'x, y, z'
'-x, -y, -z'

loop_
_atom_site_label
_atom_site_type_symbol
_atom_site_fract_x
_atom_site_fract_y
_atom_site_fract_z
_atom_site_U_iso_or_equiv
_atom_site_adp_type
_atom_site_occupancy
_atom_site_symmetry_multiplicity
_atom_site_calc_flag
_atom_site_refinement_flags
_atom_site_disorder_assembly
_atom_site_disorder_group
Cu1 Cu 0.47318(4) 0.26483(3) 0.31210(3) 0.01893(12) Uani 1 1 d . . .
Cu2 Cu 0.63804(4) 0.21138(3) 0.21778(3) 0.02044(13) Uani 1 1 d . . .
P1 P 0.58757(7) 0.12485(6) 0.32065(6) 0.0184(2) Uani 1 1 d . . .
P2 P 0.36601(8) 0.28469(7) 0.21127(6) 0.0202(2) Uani 1 1 d . . .
N1 N 0.4197(2) 0.2265(2) 0.42407(19) 0.0206(7) Uani 1 1 d . . .
N2 N 0.7136(2) 0.0993(2) 0.17024(19) 0.0236(7) Uani 1 1 d . . .
N3 N 0.6060(3) 0.3032(2) 0.1274(2) 0.0240(7) Uani 1 1 d . . .
N4 N 0.2199(3) 0.2151(2) 0.3275(2) 0.0282(8) Uani 1 1 d . . .
C1 C 0.4778(3) 0.0899(2) 0.3764(2) 0.0186(8) Uani 1 1 d . . .
C2 C 0.4572(3) 0.0199(3) 0.3478(2) 0.0224(8) Uani 1 1 d . . .
C3 C 0.3669(3) -0.0223(3) 0.3756(3) 0.0277(9) Uani 1 1 d . . .
H3A H 0.3044 0.0225 0.3896 0.033 Uiso 1 1 calc R . .
H3B H 0.3869 -0.0604 0.4238 0.033 Uiso 1 1 calc R . .
C4 C 0.3365(4) -0.0745(3) 0.3144(3) 0.0348(11) Uani 1 1 d . . .
H4A H 0.3029 -0.0356 0.2703 0.042 Uiso 1 1 calc R . .
H4B H 0.2849 -0.1079 0.3381 0.042 Uiso 1 1 calc R . .
C5 C 0.4353(4) -0.1352(3) 0.2838(3) 0.0393(12) Uani 1 1 d . . .
H5A H 0.4148 -0.1736 0.2483 0.047 Uiso 1 1 calc R . .
H5B H 0.4715 -0.1712 0.3285 0.047 Uiso 1 1 calc R . .
C6 C 0.5107(4) -0.0847(3) 0.2394(3) 0.0316(10) Uani 1 1 d . . .
H6A H 0.5790 -0.1245 0.2285 0.038 Uiso 1 1 calc R . .
H6B H 0.4808 -0.0603 0.1882 0.038 Uiso 1 1 calc R . .
C7 C 0.5312(3) -0.0128(3) 0.2831(2) 0.0247(9) Uani 1 1 d . . .
C8 C 0.6083(3) 0.0324(3) 0.2647(2) 0.0221(8) Uani 1 1 d . . .
C9 C 0.6928(3) 0.0242(3) 0.2023(2) 0.0221(8) Uani 1 1 d . . .
C10 C 0.7532(3) -0.0540(3) 0.1807(3) 0.0296(10) Uani 1 1 d . . .
H10 H 0.7395 -0.1065 0.2051 0.035 Uiso 1 1 calc R . .
C11 C 0.8335(3) -0.0543(3) 0.1231(3) 0.0349(11) Uani 1 1 d . . .
H11 H 0.8761 -0.1069 0.1080 0.042 Uiso 1 1 calc R . .
C12 C 0.8507(3) 0.0232(3) 0.0878(3) 0.0356(11) Uani 1 1 d . . .
H12 H 0.9031 0.0246 0.0465 0.043 Uiso 1 1 calc R . .
C13 C 0.7907(3) 0.0977(3) 0.1136(3) 0.0321(10) Uani 1 1 d . . .
H13 H 0.8043 0.1507 0.0904 0.039 Uiso 1 1 calc R . .
C14 C 0.4223(3) 0.1414(3) 0.4383(2) 0.0214(8) Uani 1 1 d . . .
C15 C 0.3779(3) 0.1085(3) 0.5074(2) 0.0250(9) Uani 1 1 d . . .
H15 H 0.3802 0.0488 0.5163 0.030 Uiso 1 1 calc R . .
C16 C 0.3304(3) 0.1637(3) 0.5629(2) 0.0282(9) Uani 1 1 d . . .
H16 H 0.2994 0.1422 0.6103 0.034 Uiso 1 1 calc R . .
C17 C 0.3284(3) 0.2498(3) 0.5489(3) 0.0327(10) Uani 1 1 d . . .
H17 H 0.2962 0.2886 0.5865 0.039 Uiso 1 1 calc R . .
C18 C 0.3743(3) 0.2793(3) 0.4788(2) 0.0276(9) Uani 1 1 d . . .
H18 H 0.3734 0.3388 0.4693 0.033 Uiso 1 1 calc R . .
C19 C 0.6931(3) 0.1054(3) 0.3912(2) 0.0222(9) Uani 1 1 d . . .
C20 C 0.6925(3) 0.1660(3) 0.4445(2) 0.0260(9) Uani 1 1 d . . .
H20 H 0.6388 0.2170 0.4433 0.031 Uiso 1 1 calc R . .
C21 C 0.7700(3) 0.1520(3) 0.4996(3) 0.0326(11) Uani 1 1 d . . .
H21 H 0.7689 0.1934 0.5361 0.039 Uiso 1 1 calc R . .
C22 C 0.8491(3) 0.0782(3) 0.5016(3) 0.0359(11) Uani 1 1 d . . .
H22 H 0.9015 0.0685 0.5398 0.043 Uiso 1 1 calc R . .
C23 C 0.8513(3) 0.0186(3) 0.4478(3) 0.0358(11) Uani 1 1 d . . .
H23 H 0.9059 -0.0318 0.4486 0.043 Uiso 1 1 calc R . .
C24 C 0.7735(3) 0.0322(3) 0.3920(3) 0.0283(9) Uani 1 1 d . . .
H24 H 0.7758 -0.0086 0.3547 0.034 Uiso 1 1 calc R . .
C31 C 0.4360(3) 0.2680(3) 0.1167(2) 0.0217(8) Uani 1 1 d . . .
C32 C 0.4065(3) 0.2049(3) 0.0829(2) 0.0248(9) Uani 1 1 d . . .
C33 C 0.4539(4) 0.1699(3) 0.0062(3) 0.0349(11) Uani 1 1 d . . .
H33A H 0.5245 0.1323 0.0154 0.042 Uiso 1 1 calc R . .
H33B H 0.4637 0.2181 -0.0322 0.042 Uiso 1 1 calc R . .
C34 C 0.3838(4) 0.1192(3) -0.0279(3) 0.0356(11) Uani 1 1 d . . .
H34A H 0.4204 0.0917 -0.0745 0.043 Uiso 1 1 calc R . .
H34B H 0.3172 0.1583 -0.0448 0.043 Uiso 1 1 calc R . .
C35 C 0.3587(4) 0.0509(3) 0.0338(3) 0.0342(11) Uani 1 1 d . . .
H35A H 0.3222 0.0124 0.0094 0.041 Uiso 1 1 calc R . .
H35B H 0.4253 0.0160 0.0551 0.041 Uiso 1 1 calc R . .
C36 C 0.2883(3) 0.0926(3) 0.1001(3) 0.0289(10) Uani 1 1 d . . .
H36A H 0.2155 0.1134 0.0817 0.035 Uiso 1 1 calc R . .
H36B H 0.2857 0.0488 0.1447 0.035 Uiso 1 1 calc R . .
C37 C 0.3252(3) 0.1664(3) 0.1289(2) 0.0232(9) Uani 1 1 d . . .
C38 C 0.2912(3) 0.2039(3) 0.1970(2) 0.0230(9) Uani 1 1 d . . .
C39 C 0.2128(3) 0.1840(3) 0.2578(2) 0.0245(9) Uani 1 1 d . . .
C40 C 0.1366(3) 0.1377(3) 0.2464(3) 0.0339(10) Uani 1 1 d . . .
H40 H 0.1294 0.1196 0.1960 0.041 Uiso 1 1 calc R . .
C41 C 0.0709(4) 0.1185(3) 0.3103(3) 0.0389(12) Uani 1 1 d . . .
H41 H 0.0193 0.0858 0.3045 0.047 Uiso 1 1 calc R . .
C42 C 0.0817(3) 0.1473(3) 0.3810(3) 0.0364(11) Uani 1 1 d . . .
H42 H 0.0389 0.1339 0.4256 0.044 Uiso 1 1 calc R . .
C43 C 0.1554(3) 0.1961(3) 0.3871(3) 0.0336(10) Uani 1 1 d . . .
H43 H 0.1607 0.2173 0.4364 0.040 Uiso 1 1 calc R . .
C44 C 0.5177(3) 0.3154(3) 0.0853(2) 0.0243(9) Uani 1 1 d . . .
C45 C 0.5063(4) 0.3690(3) 0.0173(3) 0.0331(10) Uani 1 1 d . . .
H45 H 0.4434 0.3781 -0.0109 0.040 Uiso 1 1 calc R . .
C46 C 0.5879(4) 0.4102(3) -0.0103(3) 0.0366(11) Uani 1 1 d . . .
H46 H 0.5814 0.4466 -0.0577 0.044 Uiso 1 1 calc R . .
C47 C 0.6766(4) 0.3973(3) 0.0317(3) 0.0355(11) Uani 1 1 d . . .
H47 H 0.7331 0.4244 0.0140 0.043 Uiso 1 1 calc R . .
C48 C 0.6829(3) 0.3447(3) 0.0997(3) 0.0309(10) Uani 1 1 d . . .
H48 H 0.7447 0.3369 0.1291 0.037 Uiso 1 1 calc R . .
C49 C 0.2777(3) 0.3895(3) 0.1909(2) 0.0244(9) Uani 1 1 d . . .
C50 C 0.2077(3) 0.4033(3) 0.1301(2) 0.0286(9) Uani 1 1 d . . .
H50 H 0.2029 0.3572 0.1004 0.034 Uiso 1 1 calc R . .
C51 C 0.1449(3) 0.4840(3) 0.1127(3) 0.0321(10) Uani 1 1 d . . .
H51 H 0.0964 0.4928 0.0717 0.039 Uiso 1 1 calc R . .
C52 C 0.1529(3) 0.5521(3) 0.1549(3) 0.0335(11) Uani 1 1 d . . .
H52 H 0.1103 0.6075 0.1423 0.040 Uiso 1 1 calc R . .
C53 C 0.2224(3) 0.5396(3) 0.2152(3) 0.0314(10) Uani 1 1 d . . .
H53 H 0.2273 0.5862 0.2442 0.038 Uiso 1 1 calc R . .
C54 C 0.2856(3) 0.4578(3) 0.2334(3) 0.0263(9) Uani 1 1 d . . .
H54 H 0.3337 0.4490 0.2746 0.032 Uiso 1 1 calc R . .
N200 N 0.5288(3) 0.3628(2) 0.3442(2) 0.0257(8) Uani 1 1 d . . .
N201 N 0.7598(3) 0.2515(2) 0.2643(2) 0.0298(8) Uani 1 1 d . . .
C200 C 0.5772(3) 0.4023(3) 0.3714(2) 0.0256(9) Uani 1 1 d . . .
C201 C 0.6426(3) 0.4480(3) 0.4077(3) 0.0263(9) Uani 1 1 d . . .
C202 C 0.6524(3) 0.4350(3) 0.4897(3) 0.0314(10) Uani 1 1 d . . .
H202 H 0.6118 0.4003 0.5206 0.038 Uiso 1 1 calc R . .
C203 C 0.7015(3) 0.5000(3) 0.3622(3) 0.0279(9) Uani 1 1 d . . .
H203 H 0.6942 0.5094 0.3069 0.033 Uiso 1 1 calc R . .
C204 C 0.7211(3) 0.4727(3) 0.5249(3) 0.0312(10) Uani 1 1 d . . .
H204 H 0.7272 0.4644 0.5803 0.037 Uiso 1 1 calc R . .
C205 C 0.7694(3) 0.5372(3) 0.3979(3) 0.0280(9) Uani 1 1 d . . .
H205 H 0.8087 0.5729 0.3670 0.034 Uiso 1 1 calc R . .
C206 C 0.7823(3) 0.5236(3) 0.4794(3) 0.0275(9) Uani 1 1 d . . .
C207 C 0.8605(3) 0.5623(3) 0.5127(3) 0.0283(9) Uani 1 1 d . . .
H207 H 0.8916 0.6011 0.4784 0.034 Uiso 1 1 calc R . .
C208 C 0.8921(3) 0.5484(3) 0.5862(3) 0.0293(10) Uani 1 1 d . . .
H208 H 0.8630 0.5086 0.6208 0.035 Uiso 1 1 calc R . .
C209 C 0.9691(3) 0.5903(3) 0.6177(3) 0.0268(9) Uani 1 1 d . . .
C210 C 1.0316(3) 0.6355(3) 0.5677(3) 0.0273(9) Uani 1 1 d . . .
H210 H 1.0265 0.6375 0.5123 0.033 Uiso 1 1 calc R . .
C211 C 0.9775(3) 0.5877(3) 0.6985(3) 0.0309(10) Uani 1 1 d . . .
H211 H 0.9357 0.5564 0.7323 0.037 Uiso 1 1 calc R . .
C212 C 1.1004(3) 0.6773(3) 0.5985(3) 0.0279(9) Uani 1 1 d . . .
H212 H 1.1430 0.7077 0.5645 0.033 Uiso 1 1 calc R . .
C213 C 1.0448(3) 0.6292(3) 0.7309(3) 0.0293(10) Uani 1 1 d . . .
H213 H 1.0493 0.6272 0.7864 0.035 Uiso 1 1 calc R . .
C214 C 1.1068(3) 0.6745(3) 0.6799(3) 0.0276(9) Uani 1 1 d . . .
C215 C 0.8201(3) 0.2834(3) 0.2885(3) 0.0266(9) Uani 1 1 d . . .
P3 P 0.99858(11) 0.23617(9) 0.65481(8) 0.0419(3) Uani 1 1 d . . .
F30 F 1.0969(4) 0.1693(3) 0.6851(2) 0.1053(16) Uani 1 1 d . . .
F31 F 0.9278(4) 0.1665(3) 0.6693(2) 0.0928(14) Uani 1 1 d . . .
F32 F 0.8988(3) 0.3036(3) 0.6216(3) 0.0976(14) Uani 1 1 d . . .
F33 F 1.0640(4) 0.3082(3) 0.6380(2) 0.0998(16) Uani 1 1 d . . .
F34 F 0.9690(3) 0.2631(2) 0.74154(18) 0.0695(11) Uani 1 1 d . . .
F35 F 1.0296(3) 0.2086(2) 0.56814(19) 0.0768(11) Uani 1 1 d . . .
P4 P 0.99692(10) 0.25734(8) 0.02286(8) 0.0373(3) Uani 1 1 d . . .
F40 F 1.0270(2) 0.15539(17) 0.03210(18) 0.0459(7) Uani 1 1 d . . .
F41 F 0.8778(2) 0.2535(2) 0.0072(2) 0.0599(9) Uani 1 1 d . . .
F42 F 0.9668(3) 0.3593(2) 0.0140(2) 0.0803(12) Uani 1 1 d . . .
F43 F 1.1163(3) 0.2596(2) 0.0335(3) 0.1073(18) Uani 1 1 d . . .
F44 F 0.9686(5) 0.2573(3) 0.1138(2) 0.1086(18) Uani 1 1 d . . .
F45 F 1.0192(3) 0.2560(2) -0.07043(19) 0.0607(9) Uani 1 1 d . . .
C100 C 0.4655(5) 0.6240(4) 0.2093(3) 0.0553(15) Uani 1 1 d . . .
H10A H 0.5058 0.6691 0.1933 0.066 Uiso 1 1 calc R . .
H10B H 0.4006 0.6367 0.1787 0.066 Uiso 1 1 calc R . .
Cl10 Cl 0.54351(11) 0.52307(10) 0.18695(8) 0.0520(3) Uani 1 1 d . . .
Cl11 Cl 0.42982(13) 0.62662(11) 0.30869(9) 0.0627(4) Uani 1 1 d . . .
C400 C 0.1739(6) 0.3406(5) 0.8218(4) 0.082(2) Uani 1 1 d . . .
H40A H 0.1166 0.3487 0.7844 0.099 Uiso 1 1 calc R . .
H40B H 0.1583 0.3000 0.8661 0.099 Uiso 1 1 calc R . .
Cl40 Cl 0.29316(13) 0.29508(11) 0.77468(11) 0.0722(5) Uani 1 1 d . . .
Cl41 Cl 0.17288(18) 0.43820(15) 0.85785(18) 0.1189(9) Uani 1 1 d . . .
C300 C 0.8210(4) 0.1698(4) 0.8517(3) 0.0457(13) Uani 1 1 d . . .
H30A H 0.8145 0.1892 0.7951 0.055 Uiso 1 1 calc R . .
H30B H 0.8657 0.2033 0.8744 0.055 Uiso 1 1 calc R . .
Cl30 Cl 0.88202(11) 0.06041(10) 0.86182(10) 0.0591(4) Uani 1 1 d . . .
Cl31 Cl 0.69446(10) 0.18946(11) 0.89917(8) 0.0564(4) Uani 1 1 d . . .

loop_
_atom_site_aniso_label
_atom_site_aniso_U_11
_atom_site_aniso_U_22
_atom_site_aniso_U_33
_atom_site_aniso_U_23
_atom_site_aniso_U_13
_atom_site_aniso_U_12
Cu1 0.0199(2) 0.0184(3) 0.0185(3) -0.00126(19) 0.00056(18) -0.00462(19)
Cu2 0.0186(2) 0.0205(3) 0.0218(3) -0.0005(2) 0.00147(18) -0.00441(19)
P1 0.0167(4) 0.0185(5) 0.0191(5) -0.0015(4) 0.0010(4) -0.0027(4)
P2 0.0197(5) 0.0220(5) 0.0179(5) -0.0014(4) 0.0014(4) -0.0029(4)
N1 0.0190(15) 0.0227(18) 0.0196(17) -0.0024(14) 0.0020(13) -0.0037(14)
N2 0.0205(16) 0.0269(19) 0.0219(18) -0.0021(15) 0.0011(13) -0.0021(14)
N3 0.0230(17) 0.0222(18) 0.0253(19) 0.0010(15) 0.0048(14) -0.0046(14)
N4 0.0266(18) 0.033(2) 0.024(2) -0.0018(16) 0.0014(15) -0.0038(16)
C1 0.0161(17) 0.022(2) 0.018(2) 0.0036(16) -0.0035(15) -0.0056(15)
C2 0.0237(19) 0.023(2) 0.021(2) 0.0033(17) -0.0030(16) -0.0072(17)
C3 0.029(2) 0.026(2) 0.031(2) -0.0001(19) -0.0015(18) -0.0124(18)
C4 0.035(2) 0.046(3) 0.030(3) -0.006(2) -0.0015(19) -0.021(2)
C5 0.045(3) 0.032(3) 0.046(3) -0.011(2) -0.006(2) -0.016(2)
C6 0.038(2) 0.027(2) 0.030(3) -0.0090(19) 0.0038(19) -0.008(2)
C7 0.029(2) 0.022(2) 0.022(2) 0.0014(17) -0.0033(17) -0.0068(18)
C8 0.0236(19) 0.021(2) 0.020(2) 0.0001(16) -0.0027(16) -0.0006(16)
C9 0.0213(19) 0.027(2) 0.018(2) -0.0039(17) -0.0029(15) -0.0046(17)
C10 0.031(2) 0.027(2) 0.030(2) -0.0069(19) 0.0001(18) -0.0057(19)
C11 0.030(2) 0.038(3) 0.036(3) -0.015(2) 0.0056(19) -0.002(2)
C12 0.026(2) 0.046(3) 0.033(3) -0.012(2) 0.0112(19) -0.004(2)
C13 0.029(2) 0.038(3) 0.028(2) -0.001(2) 0.0095(18) -0.009(2)
C14 0.0191(18) 0.023(2) 0.021(2) 0.0007(17) -0.0024(15) -0.0030(16)
C15 0.027(2) 0.026(2) 0.022(2) 0.0026(18) -0.0020(17) -0.0075(18)
C16 0.031(2) 0.034(3) 0.017(2) 0.0013(18) 0.0044(17) -0.0061(19)
C17 0.038(2) 0.031(3) 0.026(2) -0.008(2) 0.0076(19) -0.002(2)
C18 0.031(2) 0.026(2) 0.026(2) -0.0055(18) 0.0034(18) -0.0063(18)
C19 0.0205(18) 0.029(2) 0.018(2) 0.0034(17) -0.0001(15) -0.0104(17)
C20 0.026(2) 0.030(2) 0.024(2) 0.0039(18) -0.0048(17) -0.0110(18)
C21 0.033(2) 0.047(3) 0.024(2) 0.003(2) -0.0030(18) -0.024(2)
C22 0.021(2) 0.054(3) 0.034(3) 0.013(2) -0.0091(18) -0.018(2)
C23 0.018(2) 0.041(3) 0.044(3) 0.009(2) -0.0035(19) -0.0022(19)
C24 0.023(2) 0.033(3) 0.029(2) 0.0007(19) 0.0021(17) -0.0095(19)
C31 0.0178(18) 0.027(2) 0.017(2) 0.0020(17) 0.0010(15) 0.0007(16)
C32 0.0205(19) 0.030(2) 0.019(2) -0.0022(18) -0.0002(16) 0.0042(17)
C33 0.036(2) 0.039(3) 0.027(2) -0.007(2) 0.0054(19) -0.002(2)
C34 0.039(2) 0.047(3) 0.021(2) -0.013(2) 0.0003(19) -0.005(2)
C35 0.035(2) 0.037(3) 0.031(3) -0.012(2) -0.0080(19) -0.002(2)
C36 0.027(2) 0.032(3) 0.027(2) -0.0039(19) -0.0069(18) -0.0040(19)
C37 0.0206(18) 0.027(2) 0.021(2) -0.0007(17) -0.0067(16) -0.0024(17)
C38 0.0224(19) 0.021(2) 0.024(2) -0.0006(17) -0.0035(16) -0.0022(17)
C39 0.0216(19) 0.024(2) 0.027(2) -0.0001(18) -0.0015(16) -0.0028(17)
C40 0.030(2) 0.035(3) 0.039(3) -0.007(2) 0.002(2) -0.010(2)
C41 0.027(2) 0.035(3) 0.054(3) -0.003(2) 0.007(2) -0.011(2)
C42 0.027(2) 0.040(3) 0.036(3) 0.006(2) 0.0083(19) -0.001(2)
C43 0.029(2) 0.043(3) 0.024(2) -0.001(2) 0.0013(18) 0.002(2)
C44 0.024(2) 0.019(2) 0.026(2) -0.0001(17) 0.0042(17) 0.0018(17)
C45 0.035(2) 0.031(3) 0.029(3) 0.001(2) 0.0030(19) -0.001(2)
C46 0.049(3) 0.028(3) 0.028(3) 0.004(2) 0.011(2) -0.006(2)
C47 0.034(2) 0.031(3) 0.040(3) 0.002(2) 0.011(2) -0.009(2)
C48 0.029(2) 0.030(2) 0.034(3) -0.001(2) 0.0083(19) -0.0089(19)
C49 0.0202(19) 0.028(2) 0.022(2) 0.0012(18) 0.0069(16) -0.0038(17)
C50 0.028(2) 0.033(2) 0.021(2) -0.0015(18) 0.0020(17) 0.0001(19)
C51 0.029(2) 0.036(3) 0.024(2) 0.007(2) 0.0007(18) 0.004(2)
C52 0.029(2) 0.024(2) 0.041(3) 0.009(2) 0.007(2) 0.0005(19)
C53 0.029(2) 0.026(2) 0.039(3) -0.002(2) 0.0041(19) -0.0080(19)
C54 0.023(2) 0.027(2) 0.028(2) 0.0015(18) 0.0004(17) -0.0053(18)
N200 0.0269(17) 0.0258(19) 0.0249(19) -0.0045(15) -0.0010(15) -0.0054(16)
N201 0.0253(18) 0.036(2) 0.030(2) -0.0018(17) 0.0028(15) -0.0132(17)
C200 0.026(2) 0.025(2) 0.024(2) -0.0028(18) 0.0018(17) -0.0023(18)
C201 0.026(2) 0.026(2) 0.029(2) -0.0088(18) 0.0004(17) -0.0056(18)
C202 0.031(2) 0.036(3) 0.031(3) -0.006(2) 0.0028(18) -0.014(2)
C203 0.032(2) 0.028(2) 0.024(2) -0.0032(18) -0.0026(18) -0.0056(19)
C204 0.033(2) 0.038(3) 0.026(2) -0.008(2) 0.0029(18) -0.013(2)
C205 0.028(2) 0.025(2) 0.033(3) -0.0026(19) 0.0000(18) -0.0101(18)
C206 0.026(2) 0.027(2) 0.029(2) -0.0049(19) 0.0024(17) -0.0061(18)
C207 0.026(2) 0.028(2) 0.032(3) -0.0049(19) 0.0014(18) -0.0089(18)
C208 0.028(2) 0.036(3) 0.027(2) -0.0074(19) 0.0060(18) -0.0119(19)
C209 0.024(2) 0.028(2) 0.029(2) -0.0052(19) 0.0027(17) -0.0070(18)
C210 0.029(2) 0.030(2) 0.023(2) -0.0042(18) 0.0007(17) -0.0059(18)
C211 0.028(2) 0.040(3) 0.028(2) -0.006(2) 0.0064(18) -0.016(2)
C212 0.023(2) 0.029(2) 0.032(2) -0.0009(19) 0.0030(17) -0.0081(18)
C213 0.026(2) 0.038(3) 0.026(2) -0.007(2) 0.0034(17) -0.0112(19)
C214 0.0216(19) 0.030(2) 0.032(2) -0.0081(19) 0.0003(17) -0.0058(18)
C215 0.024(2) 0.028(2) 0.028(2) -0.0002(18) 0.0033(17) -0.0070(18)
P3 0.0537(8) 0.0420(8) 0.0275(7) -0.0006(6) 0.0090(6) -0.0091(6)
F30 0.091(3) 0.124(4) 0.069(3) 0.022(3) -0.006(2) 0.034(3)
F31 0.132(4) 0.120(4) 0.051(2) -0.021(2) 0.015(2) -0.082(3)
F32 0.081(3) 0.110(4) 0.078(3) 0.000(3) 0.005(2) 0.026(3)
F33 0.148(4) 0.112(4) 0.063(3) -0.002(2) 0.027(3) -0.092(3)
F34 0.103(3) 0.079(3) 0.0395(19) -0.0206(17) 0.0287(18) -0.050(2)
F35 0.122(3) 0.065(2) 0.0313(18) -0.0044(16) 0.0187(19) 0.002(2)
P4 0.0398(7) 0.0319(7) 0.0380(7) -0.0047(6) -0.0062(5) -0.0010(5)
F40 0.0440(16) 0.0326(16) 0.061(2) -0.0035(14) -0.0006(14) -0.0084(13)
F41 0.0345(16) 0.069(2) 0.069(2) 0.0092(18) 0.0072(15) -0.0045(15)
F42 0.100(3) 0.0299(18) 0.107(3) -0.0030(19) -0.040(2) 0.0049(18)
F43 0.072(2) 0.047(2) 0.211(5) 0.020(3) -0.088(3) -0.0216(19)
F44 0.199(5) 0.082(3) 0.029(2) -0.0171(19) -0.018(3) 0.013(3)
F45 0.062(2) 0.070(2) 0.0476(19) 0.0012(16) 0.0202(15) -0.0181(17)
C100 0.054(3) 0.055(4) 0.055(4) 0.004(3) -0.003(3) -0.010(3)
Cl10 0.0500(7) 0.0574(9) 0.0473(8) -0.0035(7) -0.0127(6) -0.0058(7)
Cl11 0.0723(10) 0.0672(10) 0.0517(9) -0.0096(7) 0.0074(7) -0.0227(8)
C400 0.071(4) 0.102(6) 0.078(5) 0.003(4) 0.033(4) -0.044(4)
Cl40 0.0667(10) 0.0541(10) 0.0898(13) 0.0099(9) 0.0103(9) -0.0108(8)
Cl41 0.0922(15) 0.0770(14) 0.173(3) -0.0028(15) 0.0554(16) -0.0071(12)
C300 0.044(3) 0.054(3) 0.043(3) -0.002(3) 0.005(2) -0.020(3)
Cl30 0.0495(8) 0.0569(9) 0.0727(10) -0.0125(8) 0.0023(7) -0.0136(7)
Cl31 0.0396(7) 0.0780(11) 0.0477(8) -0.0026(7) 0.0041(6) -0.0071(7)

loop_
_geom_bond_atom_site_label_1
_geom_bond_atom_site_label_2
_geom_bond_distance
_geom_bond_site_symmetry_2
_geom_bond_publ_flag
Cu1 N200 1.997(3) . ?
Cu1 N1 2.077(3) . ?
Cu1 P2 2.2364(11) . ?
Cu1 P1 2.3994(11) . ?
Cu1 Cu2 2.6294(6) . ?
Cu2 N3 2.026(3) . ?
Cu2 N201 2.058(4) . ?
Cu2 N2 2.061(3) . ?
Cu2 P1 2.2871(11) . ?
P1 C8 1.800(4) . ?
P1 C1 1.822(4) . ?
P1 C19 1.835(4) . ?
P2 C31 1.814(4) . ?
P2 C38 1.820(4) . ?
P2 C49 1.829(4) . ?
N1 C18 1.340(5) . ?
N1 C14 1.355(5) . ?
N2 C13 1.344(5) . ?
N2 C9 1.349(5) . ?
N3 C48 1.354(5) . ?
N3 C44 1.357(5) . ?
N4 C43 1.332(5) . ?
N4 C39 1.349(5) . ?
C1 C2 1.348(5) . ?
C1 C14 1.459(5) . ?
C2 C7 1.474(6) . ?
C2 C3 1.506(5) . ?
C3 C4 1.520(6) . ?
C4 C5 1.524(7) . ?
C5 C6 1.524(6) . ?
C6 C7 1.508(6) . ?
C7 C8 1.362(6) . ?
C8 C9 1.473(5) . ?
C9 C10 1.393(6) . ?
C10 C11 1.385(6) . ?
C11 C12 1.385(7) . ?
C12 C13 1.368(6) . ?
C14 C15 1.390(5) . ?
C15 C16 1.380(6) . ?
C16 C17 1.373(6) . ?
C17 C18 1.394(6) . ?
C19 C24 1.388(6) . ?
C19 C20 1.391(6) . ?
C20 C21 1.388(6) . ?
C21 C22 1.384(7) . ?
C22 C23 1.382(7) . ?
C23 C24 1.398(6) . ?
C31 C32 1.346(6) . ?
C31 C44 1.479(5) . ?
C32 C37 1.481(6) . ?
C32 C33 1.516(6) . ?
C33 C34 1.518(6) . ?
C34 C35 1.519(7) . ?
C35 C36 1.519(6) . ?
C36 C37 1.502(6) . ?
C37 C38 1.363(6) . ?
C38 C39 1.469(5) . ?
C39 C40 1.391(6) . ?
C40 C41 1.395(6) . ?
C41 C42 1.359(7) . ?
C42 C43 1.374(7) . ?
C44 C45 1.374(6) . ?
C45 C46 1.399(6) . ?
C46 C47 1.360(7) . ?
C47 C48 1.365(6) . ?
C49 C50 1.393(6) . ?
C49 C54 1.394(6) . ?
C50 C51 1.385(6) . ?
C51 C52 1.389(7) . ?
C52 C53 1.382(7) . ?
C53 C54 1.403(6) . ?
N200 C200 1.130(5) . ?
N201 C215 1.138(5) . ?
C200 C201 1.435(6) . ?
C201 C203 1.401(6) . ?
C201 C202 1.406(6) . ?
C202 C204 1.375(6) . ?
C203 C205 1.367(6) . ?
C204 C206 1.408(6) . ?
C205 C206 1.403(6) . ?
C206 C207 1.467(6) . ?
C207 C208 1.329(6) . ?
C208 C209 1.471(6) . ?
C209 C211 1.387(6) . ?
C209 C210 1.401(6) . ?
C210 C212 1.381(6) . ?
C211 C213 1.376(6) . ?
C212 C214 1.394(6) . ?
C213 C214 1.408(6) . ?
C214 C215 1.434(6) 2_766 ?
C215 C214 1.434(6) 2_766 ?
P3 F30 1.556(4) . ?
P3 F33 1.571(4) . ?
P3 F34 1.583(3) . ?
P3 F31 1.586(4) . ?
P3 F35 1.588(3) . ?
P3 F32 1.589(4) . ?
P4 F44 1.573(4) . ?
P4 F43 1.577(4) . ?
P4 F40 1.589(3) . ?
P4 F42 1.590(3) . ?
P4 F41 1.597(3) . ?
P4 F45 1.603(3) . ?
C100 Cl11 1.733(6) . ?
C100 Cl10 1.770(6) . ?
C400 Cl41 1.731(8) . ?
C400 Cl40 1.740(7) . ?
C300 Cl30 1.755(6) . ?
C300 Cl31 1.759(5) . ?
